data_4508220
loop_
_publ_author_name
'Bia\/lek, Micha\/l J.'
'Zar\;eba, Jan K.'
'Janczak, Jan'
'Zo\'n, Jerzy'

_publ_section_title
;
 Chains, Layers, Channels, and More: Supramolecular Chemistry of Potent
 Diphosphonic Tectons with Tuned Flexibility. The Generation of
 Pseudopolymorphs, Polymorphs, and Adducts
;
_journal_issue 9
_journal_name_full 'Crystal Growth &amp; Design'
_journal_page_first 4039
_journal_paper_doi 10.1021/cg400859e
_journal_volume 13
_journal_year 2013
_chemical_formula_moiety 'C18 H26 O6 P2'
_chemical_formula_sum 'C18 H26 O6 P2'
_chemical_formula_weight 400.33
_chemical_name_systematic
; 
 ? 
;
_space_group_IT_number 2
_symmetry_cell_setting triclinic
_symmetry_space_group_name_Hall '-P 1'
_symmetry_space_group_name_H-M 'P -1'
_atom_sites_solution_hydrogens geom
_atom_sites_solution_primary direct
_atom_sites_solution_secondary difmap
_audit_creation_method SHELXL-97
_cell_angle_alpha 72.98(1)
_cell_angle_beta 88.18(1)
_cell_angle_gamma 86.98(1)
_cell_formula_units_Z 2
_cell_length_a 8.6520(17)
_cell_length_b 9.2250(18)
_cell_length_c 13.594(3)
_cell_measurement_reflns_used 1262
_cell_measurement_temperature 295(2)
_cell_measurement_theta_max 29.13
_cell_measurement_theta_min 2.85
_cell_volume 1035.9(4)
_computing_cell_refinement
;
Oxford Diffraction Poland (2008). CrysAlis Red, Version 171.32.6
;
_computing_data_collection
;
Oxford Diffraction Poland (2008). CrysAlis CCD, Version 171.32.6
;
_computing_data_reduction
;
Oxford Diffraction Poland (2008). CrysAlis Red, Version 171.32.6
;
_computing_molecular_graphics
;
Brandenburg & Putz (2006). Diamond 3.0. Crystal and Molecular
Structure Visualisation, University of Bonn, Germany
;
_computing_publication_material 'SHELXL-97 (Sheldrick, 1997)'
_computing_structure_refinement 'SHELXL-97 (Sheldrick, 1997)'
_computing_structure_solution 'SHELXS-97 (Sheldrick, 1990)'
_diffrn_ambient_temperature 295(2)
_diffrn_detector_area_resol_mean '1024x1024 with blocks 2x2'
_diffrn_measured_fraction_theta_full 0.991
_diffrn_measured_fraction_theta_max 0.926
_diffrn_measurement_device_type 'KUMA KM-4 with area CCD detector'
_diffrn_measurement_method \w-scan
_diffrn_radiation_monochromator graphite
_diffrn_radiation_source 'fine-focus sealed tube'
_diffrn_radiation_type MoK\a
_diffrn_radiation_wavelength 0.71073
_diffrn_reflns_av_R_equivalents 0.0423
_diffrn_reflns_av_sigmaI/netI 0.1054
_diffrn_reflns_limit_h_max 11
_diffrn_reflns_limit_h_min -9
_diffrn_reflns_limit_k_max 12
_diffrn_reflns_limit_k_min -12
_diffrn_reflns_limit_l_max 18
_diffrn_reflns_limit_l_min -18
_diffrn_reflns_number 13877
_diffrn_reflns_theta_full 28.00
_diffrn_reflns_theta_max 29.13
_diffrn_reflns_theta_min 2.85
_exptl_absorpt_coefficient_mu 0.239
_exptl_absorpt_correction_T_max 0.9571
_exptl_absorpt_correction_T_min 0.9382
_exptl_absorpt_correction_type numerical
_exptl_absorpt_process_details
;
Oxford Diffraction Poland (2008). CrysAlis Red, Version 171.32.6
;
_exptl_crystal_colour colourless
_exptl_crystal_density_diffrn 1.283
_exptl_crystal_density_meas 1.28
_exptl_crystal_density_method floatation
_exptl_crystal_description parallelepiped
_exptl_crystal_F_000 424
_exptl_crystal_size_max 0.29
_exptl_crystal_size_mid 0.24
_exptl_crystal_size_min 0.20
_refine_diff_density_max 0.156
_refine_diff_density_min -0.153
_refine_diff_density_rms 0.032
_refine_ls_extinction_method none
_refine_ls_goodness_of_fit_ref 1.002
_refine_ls_hydrogen_treatment constr
_refine_ls_matrix_type full
_refine_ls_number_parameters 239
_refine_ls_number_reflns 5179
_refine_ls_number_restraints 0
_refine_ls_restrained_S_all 1.002
_refine_ls_R_factor_all 0.1870
_refine_ls_R_factor_gt 0.0461
_refine_ls_shift/su_max 0.001
_refine_ls_shift/su_mean 0.000
_refine_ls_structure_factor_coef Fsqd
_refine_ls_weighting_details 'calc w=1/[\s^2^(Fo^2^)+(0.0300P)^2^] where P=(Fo^2^+2Fc^2^)/3'
_refine_ls_weighting_scheme calc
_refine_ls_wR_factor_gt 0.0757
_refine_ls_wR_factor_ref 0.0938
_reflns_number_gt 2861
_reflns_number_total 5179
_reflns_threshold_expression I>2\s(I)
_cod_data_source_file cg400859e_si_002.cif
_cod_data_source_block 6A
_cod_database_code 4508220

loop_
_symmetry_equiv_pos_as_xyz
'x, y, z'
'-x, -y, -z'

loop_
_atom_site_label
_atom_site_type_symbol
_atom_site_fract_x
_atom_site_fract_y
_atom_site_fract_z
_atom_site_U_iso_or_equiv
_atom_site_adp_type
_atom_site_occupancy
_atom_site_symmetry_multiplicity
_atom_site_calc_flag
_atom_site_refinement_flags
C1 C 0.4672(2) 0.2384(2) 0.48300(14) 0.0596(6) Uani 1 1 d .
H1 H 0.4800 0.1397 0.4786 0.072 Uiso 1 1 calc R
C2 C 0.5946(2) 0.3128(2) 0.49661(13) 0.0503(5) Uani 1 1 d .
C3 C 0.57652(19) 0.46474(19) 0.50403(12) 0.0428(5) Uani 1 1 d .
C4 C 0.7022(2) 0.5475(2) 0.51810(13) 0.0535(5) Uani 1 1 d .
H4 H 0.8014 0.5025 0.5232 0.064 Uiso 1 1 calc R
C5 C 0.6816(2) 0.6920(2) 0.52446(14) 0.0618(6) Uani 1 1 d .
H5 H 0.7662 0.7444 0.5338 0.074 Uiso 1 1 calc R
P1 P 0.77675(7) 0.20722(6) 0.50413(5) 0.0656(2) Uani 1 1 d .
O1 O 0.76264(15) 0.05806(14) 0.48969(12) 0.0879(5) Uani 1 1 d .
O2 O 0.84241(16) 0.20838(15) 0.61042(11) 0.0810(5) Uani 1 1 d .
C6 C 0.9769(3) 0.1155(3) 0.6552(3) 0.1324(11) Uani 1 1 d .
H6A H 0.9459 0.0115 0.6814 0.199 Uiso 1 1 calc R
H6B H 1.0522 0.1189 0.6003 0.199 Uiso 1 1 calc R
C7 C 1.0449(5) 0.1476(5) 0.7270(3) 0.147(3) Uani 1 1 d .
H7A H 1.0680 0.2531 0.7054 0.206 Uiso 1 1 calc R
H7B H 1.1393 0.0867 0.7427 0.206 Uiso 1 1 calc R
H7C H 0.9788 0.1275 0.7871 0.206 Uiso 1 1 calc R
O3 O 0.89340(14) 0.30966(15) 0.42624(11) 0.0719(4) Uani 1 1 d .
C8 C 0.8828(3) 0.3292(3) 0.3186(2) 0.1195(10) Uani 1 1 d .
H8A H 0.8788 0.2303 0.3074 0.179 Uiso 1 1 calc R
H8B H 0.7872 0.3859 0.2938 0.179 Uiso 1 1 calc R
C9 C 1.0085(4) 0.4060(4) 0.2615(2) 0.1705(15) Uani 1 1 d .
H9A H 1.0146 0.5030 0.2735 0.256 Uiso 1 1 calc R
H9B H 0.9936 0.4203 0.1895 0.256 Uiso 1 1 calc R
H9C H 1.1029 0.3470 0.2825 0.256 Uiso 1 1 calc R
C11 C 1.0313(3) 0.2660(2) 0.00674(14) 0.0634(6) Uani 1 1 d .
H11 H 1.0181 0.3647 0.0111 0.076 Uiso 1 1 calc R
C12 C 0.9047(2) 0.1818(2) 0.01425(14) 0.0567(6) Uani 1 1 d .
C13 C 0.9239(2) 0.0301(2) 0.00649(13) 0.0493(5) Uani 1 1 d .
C14 C 0.7978(2) -0.0649(2) 0.01266(14) 0.0584(5) Uani 1 1 d .
H14 H 0.6978 -0.0274 0.0206 0.070 Uiso 1 1 calc R
C15 C 0.8197(2) -0.2089(2) 0.00727(14) 0.0625(6) Uani 1 1 d .
H15 H 0.7355 -0.2696 0.0129 0.075 Uiso 1 1 calc R
P12 P 0.72158(7) 0.27116(7) 0.03361(5) 0.0760(2) Uani 1 1 d .
O11 O 0.73584(17) 0.42749(16) 0.03640(13) 0.1078(6) Uani 1 1 d .
O12 O 0.60766(16) 0.25530(15) -0.04951(12) 0.0810(5) Uani 1 1 d .
C16 C 0.6108(4) 0.3574(4) -0.1517(3) 0.1083(14) Uani 1 1 d .
H16A H 0.6152 0.4596 -0.1464 0.161 Uiso 1 1 calc R
H16B H 0.7061 0.3357 -0.1853 0.161 Uiso 1 1 calc R
C17 C 0.4940(4) 0.3557(4) -0.2130(2) 0.1301(14) Uani 1 1 d .
H17A H 0.4869 0.2552 -0.2192 0.194 Uiso 1 1 calc R
H17B H 0.5120 0.4254 -0.2797 0.194 Uiso 1 1 calc R
H17C H 0.3990 0.3851 -0.1841 0.194 Uiso 1 1 calc R
O13 O 0.65628(18) 0.15716(17) 0.13429(12) 0.0937(5) Uani 1 1 d .
C18 C 0.5208(3) 0.1896(4) 0.1876(3) 0.1402(12) Uani 1 1 d .
H18A H 0.5459 0.2620 0.2233 0.210 Uiso 1 1 calc R
H18B H 0.4434 0.2387 0.1370 0.210 Uiso 1 1 calc R
C19 C 0.4575(4) 0.0725(4) 0.2554(3) 0.1910(17) Uani 1 1 d .
H19A H 0.4372 -0.0033 0.2224 0.287 Uiso 1 1 calc R
H19B H 0.3623 0.1060 0.2817 0.287 Uiso 1 1 calc R
H19C H 0.5275 0.0302 0.3110 0.287 Uiso 1 1 calc R

loop_
_atom_site_aniso_label
_atom_site_aniso_U_11
_atom_site_aniso_U_22
_atom_site_aniso_U_33
_atom_site_aniso_U_23
_atom_site_aniso_U_13
_atom_site_aniso_U_12
C1 0.0618(16) 0.0405(11) 0.0810(16) -0.0248(11) 0.0042(12) -0.0037(12)
C2 0.0519(14) 0.0398(11) 0.0592(14) -0.0150(9) 0.0009(10) 0.0007(10)
C3 0.0442(13) 0.0433(11) 0.0399(11) -0.0108(8) 0.0032(9) -0.0041(10)
C4 0.0425(13) 0.0478(13) 0.0693(15) -0.0152(10) -0.0042(10) -0.0033(10)
C5 0.0532(15) 0.0522(13) 0.0859(16) -0.0283(11) -0.0005(11) -0.0080(11)
P1 0.0596(4) 0.0588(4) 0.0797(5) -0.0245(3) 0.0063(3) 0.0058(3)
O1 0.0808(10) 0.0643(9) 0.1267(14) -0.0452(9) 0.0174(9) 0.0034(8)
O2 0.0807(11) 0.0784(10) 0.0800(11) -0.0213(8) -0.0109(9) 0.0104(9)
C6 0.090(2) 0.146(3) 0.157(3) -0.046(2) -0.035(2) 0.056(2)
C7 0.137(5) 0.169(6) 0.128(3) -0.026(4) -0.027(3) 0.028(4)
O3 0.0640(10) 0.0720(10) 0.0840(12) -0.0301(8) 0.0165(8) -0.0093(8)
C8 0.143(3) 0.145(3) 0.078(2) -0.0357(18) 0.0111(19) -0.063(2)
C9 0.184(4) 0.233(4) 0.090(2) -0.030(2) 0.029(2) -0.085(3)
C11 0.0666(17) 0.0443(12) 0.0854(16) -0.0283(11) 0.0000(12) -0.0033(12)
C12 0.0577(15) 0.0497(13) 0.0662(14) -0.0233(10) -0.0005(11) 0.0031(11)
C13 0.0517(14) 0.0438(12) 0.0504(12) -0.0104(9) 0.0016(10) -0.0057(10)
C14 0.0522(14) 0.0502(12) 0.0721(15) -0.0164(10) -0.0028(11) -0.0029(11)
C15 0.0574(16) 0.0542(14) 0.0762(16) -0.0177(11) -0.0009(11) -0.0142(11)
P12 0.0739(5) 0.0577(5) 0.1002(6) -0.0344(4) 0.0052(4) 0.0062(4)
O11 0.0882(12) 0.0672(10) 0.1826(17) -0.0631(11) 0.0043(11) 0.0145(9)
O12 0.0677(11) 0.0667(10) 0.0989(12) -0.0120(9) -0.0109(9) 0.0057(8)
C16 0.105(3) 0.106(3) 0.093(3) 0.003(2) -0.014(2) -0.004(2)
C17 0.127(4) 0.130(4) 0.117(2) -0.007(2) -0.015(2) 0.013(3)
O13 0.0864(12) 0.0954(12) 0.0935(12) -0.0246(10) 0.0266(10) 0.0130(9)
C18 0.099(2) 0.155(3) 0.167(3) -0.055(3) 0.050(2) -0.001(2)
C19 0.209(4) 0.194(4) 0.171(4) -0.055(3) 0.102(3) -0.068(3)

loop_
_atom_type_symbol
_atom_type_description
_atom_type_scat_dispersion_real
_atom_type_scat_dispersion_imag
_atom_type_scat_source
C C 0.0033 0.0016 'International Tables Vol C Tables 4.2.6.8 and 6.1.1.4'
H H 0.0000 0.0000 'International Tables Vol C Tables 4.2.6.8 and 6.1.1.4'
O O 0.0106 0.0060 'International Tables Vol C Tables 4.2.6.8 and 6.1.1.4'
P P 0.1023 0.0942 'International Tables Vol C Tables 4.2.6.8 and 6.1.1.4'

loop_
_geom_angle_atom_site_label_1
_geom_angle_atom_site_label_2
_geom_angle_atom_site_label_3
_geom_angle
_geom_angle_site_symmetry_1
_geom_angle_site_symmetry_3
C2 C1 C5 121.39(17) . 2_666
C2 C1 H1 119.3 . .
C5 C1 H1 119.3 2_666 .
C1 C2 C3 119.93(17) . .
C1 C2 P1 115.63(14) . .
C3 C2 P1 124.45(15) . .
C4 C3 C2 122.86(16) . .
C4 C3 C3 118.9(2) . 2_666
C2 C3 C3 118.2(2) . 2_666
C5 C4 C3 121.56(18) . .
C5 C4 H4 119.2 . .
C3 C4 H4 119.2 . .
C4 C5 C1 119.98(19) . 2_666
C4 C5 H5 120.0 . .
C1 C5 H5 120.0 2_666 .
O1 P1 O2 115.89(9) . .
O1 P1 O3 113.77(8) . .
O2 P1 O3 101.51(9) . .
O1 P1 C2 113.00(9) . .
O2 P1 C2 103.64(8) . .
O3 P1 C2 107.88(9) . .
C6 O2 P1 122.18(16) . .
C7 C6 O2 118.4(3) . .
C7 C6 H6A 107.7 . .
O2 C6 H6A 107.7 . .
C7 C6 H6B 107.7 . .
O2 C6 H6B 107.7 . .
H6A C6 H6B 107.1 . .
C6 C7 H7A 109.5 . .
C6 C7 H7B 109.5 . .
H7A C7 H7B 109.5 . .
C6 C7 H7C 109.5 . .
H7A C7 H7C 109.5 . .
H7B C7 H7C 109.5 . .
C8 O3 P1 120.12(15) . .
C9 C8 O3 112.7(2) . .
C9 C8 H8A 109.0 . .
O3 C8 H8A 109.0 . .
C9 C8 H8B 109.0 . .
O3 C8 H8B 109.0 . .
H8A C8 H8B 107.8 . .
C8 C9 H9A 109.5 . .
C8 C9 H9B 109.5 . .
H9A C9 H9B 109.5 . .
C8 C9 H9C 109.5 . .
H9A C9 H9C 109.5 . .
H9B C9 H9C 109.5 . .
C12 C11 C15 122.00(18) . 2_755
C12 C11 H11 119.0 . .
C15 C11 H11 119.0 2_755 .
C11 C12 C13 119.32(18) . .
C11 C12 P12 116.50(15) . .
C13 C12 P12 124.18(16) . .
C14 C13 C13 118.0(2) . 2_755
C14 C13 C12 122.89(17) . .
C13 C13 C12 119.1(2) 2_755 .
C15 C14 C13 121.59(19) . .
C15 C14 H14 119.2 . .
C13 C14 H14 119.2 . .
C14 C15 C11 119.95(19) . 2_755
C14 C15 H15 120.0 . .
C11 C15 H15 120.0 2_755 .
O11 P12 O12 114.06(9) . .
O11 P12 O13 116.11(10) . .
O12 P12 O13 101.96(9) . .
O11 P12 C12 112.52(10) . .
O12 P12 C12 108.20(9) . .
O13 P12 C12 102.85(9) . .
C16 O12 P12 120.77(17) . .
C17 C16 O12 117.6(3) . .
C17 C16 H16A 107.9 . .
O12 C16 H16A 107.9 . .
C17 C16 H16B 107.9 . .
O12 C16 H16B 107.9 . .
H16A C16 H16B 107.2 . .
C16 C17 H17A 109.5 . .
C16 C17 H17B 109.5 . .
H17A C17 H17B 109.5 . .
C16 C17 H17C 109.5 . .
H17A C17 H17C 109.5 . .
H17B C17 H17C 109.5 . .
C18 O13 P12 123.32(18) . .
C19 C18 O13 116.7(3) . .
C19 C18 H18A 108.1 . .
O13 C18 H18A 108.1 . .
C19 C18 H18B 108.1 . .
O13 C18 H18B 108.1 . .
H18A C18 H18B 107.3 . .
C18 C19 H19A 109.5 . .
C18 C19 H19B 109.5 . .
H19A C19 H19B 109.5 . .
C18 C19 H19C 109.5 . .
H19A C19 H19C 109.5 . .
H19B C19 H19C 109.5 . .

loop_
_geom_bond_atom_site_label_1
_geom_bond_atom_site_label_2
_geom_bond_distance
_geom_bond_site_symmetry_2
C1 C2 1.374(2) .
C1 C5 1.401(2) 2_666
C1 H1 0.9300 .
C2 C3 1.435(2) .
C2 P1 1.7981(19) .
C3 C4 1.410(2) .
C3 C3 1.437(3) 2_666
C4 C5 1.363(2) .
C4 H4 0.9300 .
C5 C1 1.401(2) 2_666
C5 H5 0.9300 .
P1 O1 1.4575(13) .
P1 O2 1.5724(15) .
P1 O3 1.5747(15) .
O2 C6 1.447(3) .
C6 C7 1.268(3) .
C6 H6A 0.9700 .
C6 H6B 0.9700 .
C7 H7A 0.9600 .
C7 H7B 0.9600 .
C7 H7C 0.9600 .
O3 C8 1.426(2) .
C8 C9 1.413(3) .
C8 H8A 0.9700 .
C8 H8B 0.9700 .
C9 H9A 0.9600 .
C9 H9B 0.9600 .
C9 H9C 0.9600 .
C11 C12 1.360(2) .
C11 C15 1.396(2) 2_755
C11 H11 0.9300 .
C12 C13 1.434(2) .
C12 P12 1.7953(19) .
C13 C14 1.421(2) .
C13 C13 1.428(3) 2_755
C14 C15 1.355(2) .
C14 H14 0.9300 .
C15 C11 1.396(2) 2_755
C15 H15 0.9300 .
P12 O11 1.4654(14) .
P12 O12 1.5661(15) .
P12 O13 1.5714(17) .
O12 C16 1.433(3) .
C16 C17 1.333(3) .
C16 H16A 0.9700 .
C16 H16B 0.9700 .
C17 H17A 0.9600 .
C17 H17B 0.9600 .
C17 H17C 0.9600 .
O13 C18 1.423(3) .
C18 C19 1.327(4) .
C18 H18A 0.9700 .
C18 H18B 0.9700 .
C19 H19A 0.9600 .
C19 H19B 0.9600 .
C19 H19C 0.9600 .
